data_2221945
loop_
_publ_author_name
'Zhang, Na'
'Liu, Kai-Sheng'
'Zhao, Xiao-Jun'

_publ_section_title
;
 2-Aminobenzothiazolium 2,4-dicarboxybenzoate monohydrate
;
_journal_coeditor_code BT2963
_journal_issue 6
_journal_name_full 'Acta Crystallographica Section E'
_journal_page_first o1398
_journal_paper_doi 10.1107/S160053680901890X
_journal_volume 65
_journal_year 2009
_chemical_formula_iupac 'C7 H7 N2 S +, C9 H5 O6 -, H2 O'
_chemical_formula_moiety 'C7 H7 N2 S +, C9 H5 O6 -, H2 O'
_chemical_formula_sum 'C16 H14 N2 O7 S'
_chemical_formula_weight 378.35
_chemical_name_systematic
;
2-Aminobenzothiazolium 2,4-dicarboxybenzoate monohydrate
;
_space_group_IT_number 33
_symmetry_cell_setting orthorhombic
_symmetry_space_group_name_Hall 'P 2c -2n'
_symmetry_space_group_name_H-M 'P n a 21'
_atom_sites_solution_hydrogens geom
_atom_sites_solution_primary direct
_atom_sites_solution_secondary difmap
_audit_creation_method SHELXL-97
_cell_angle_alpha 90.00
_cell_angle_beta 90.00
_cell_angle_gamma 90.00
_cell_formula_units_Z 4
_cell_length_a 6.8510(4)
_cell_length_b 24.3789(15)
_cell_length_c 9.7043(6)
_cell_measurement_reflns_used 4384
_cell_measurement_temperature 296(2)
_cell_measurement_theta_max 27.91
_cell_measurement_theta_min 3.09
_cell_volume 1620.81(17)
_computing_cell_refinement 'SAINT (Bruker, 2001)'
_computing_data_collection 'APEX2 (Bruker, 2003)'
_computing_data_reduction 'SAINT (Bruker, 2001)'
_computing_molecular_graphics
;
SHELXTL (Sheldrick, 2008) and DIAMOND (Brandenburg & Berndt,
1999)
;
_computing_publication_material 'SHELXL97 (Sheldrick, 2008)'
_computing_structure_refinement 'SHELXL97 (Sheldrick, 2008)'
_computing_structure_solution 'SHELXS97 (Sheldrick, 2008)'
_diffrn_ambient_temperature 296(2)
_diffrn_measured_fraction_theta_full 1.000
_diffrn_measured_fraction_theta_max 1.000
_diffrn_measurement_device_type 'Bruker APEXII CCD area-detector'
_diffrn_measurement_method '\f and \w'
_diffrn_radiation_monochromator graphite
_diffrn_radiation_source 'fine-focus sealed tube'
_diffrn_radiation_type MoK\a
_diffrn_radiation_wavelength 0.71073
_diffrn_reflns_av_R_equivalents 0.0230
_diffrn_reflns_av_sigmaI/netI 0.0247
_diffrn_reflns_limit_h_max 8
_diffrn_reflns_limit_h_min -7
_diffrn_reflns_limit_k_max 19
_diffrn_reflns_limit_k_min -29
_diffrn_reflns_limit_l_max 8
_diffrn_reflns_limit_l_min -11
_diffrn_reflns_number 7728
_diffrn_reflns_theta_full 25.01
_diffrn_reflns_theta_max 25.01
_diffrn_reflns_theta_min 1.67
_exptl_absorpt_coefficient_mu 0.245
_exptl_absorpt_correction_T_max 0.9596
_exptl_absorpt_correction_T_min 0.9527
_exptl_absorpt_correction_type multi-scan
_exptl_absorpt_process_details '(SADABS; Sheldrick, 1996)'
_exptl_crystal_colour colourless
_exptl_crystal_density_diffrn 1.551
_exptl_crystal_density_method 'not measured'
_exptl_crystal_description block
_exptl_crystal_F_000 784
_exptl_crystal_size_max 0.20
_exptl_crystal_size_mid 0.18
_exptl_crystal_size_min 0.17
_refine_diff_density_max 0.145
_refine_diff_density_min -0.183
_refine_ls_abs_structure_details 'Flack (1983), 1116 Friedel pairs'
_refine_ls_abs_structure_Flack 0.10(8)
_refine_ls_extinction_method none
_refine_ls_goodness_of_fit_ref 1.043
_refine_ls_hydrogen_treatment constr
_refine_ls_matrix_type full
_refine_ls_number_parameters 237
_refine_ls_number_reflns 2632
_refine_ls_number_restraints 1
_refine_ls_restrained_S_all 1.042
_refine_ls_R_factor_all 0.0333
_refine_ls_R_factor_gt 0.0298
_refine_ls_shift/su_max 0.001
_refine_ls_shift/su_mean 0.000
_refine_ls_structure_factor_coef Fsqd
_refine_ls_weighting_details 'calc w=1/[\s^2^(Fo^2^)+(0.0386P)^2^+0.1846P] where P=(Fo^2^+2Fc^2^)/3'
_refine_ls_weighting_scheme calc
_refine_ls_wR_factor_gt 0.0686
_refine_ls_wR_factor_ref 0.0703
_reflns_number_gt 2446
_reflns_number_total 2632
_reflns_threshold_expression I>2\s(I)
_cod_data_source_file bt2963.cif
_cod_data_source_block I
_cod_depositor_comments
;
The following automatic conversions were performed:
'_symmetry_cell_setting' value 'Orthorhombic' changed to 'orthorhombic'
according to '/home/saulius/struct/CIF-dictionaries/cif_core.dic'
dictionary named 'cif_core.dic' version 2.4.1 from 2010-06-29.

Automatic conversion script
Id: cif_fix_enum 1527 2010-12-29 10:47:43Z saulius 

The following automatic conversions were performed:

'_symmetry_cell_setting' value 'Orthorhombic' changed to
'orthorhombic' according to
/home/saulius/struct/CIF-dictionaries/cif_core.dic dictionary named
'cif_core.dic' version 2.4.1 from 2010-06-29.

Automatic conversion script
Id: cif_fix_values 1715 2011-07-08 13:25:40Z adriana 
;
_cod_database_code 2221945
_cod_database_fobs_code 2221945

loop_
_symmetry_equiv_pos_as_xyz
'x, y, z'
'-x, -y, z+1/2'
'x+1/2, -y+1/2, z'
'-x+1/2, y+1/2, z+1/2'

loop_
_atom_site_type_symbol
_atom_site_label
_atom_site_fract_x
_atom_site_fract_y
_atom_site_fract_z
_atom_site_U_iso_or_equiv
_atom_site_adp_type
_atom_site_calc_flag
_atom_site_refinement_flags
_atom_site_occupancy
_atom_site_disorder_assembly
_atom_site_disorder_group
S S1 0.41587(9) 0.29601(2) 0.74515(7) 0.04137(16) Uani d . 1 . .
O O1 0.6936(2) 0.09280(7) 1.31365(15) 0.0397(4) Uani d . 1 . .
O O2 0.3712(2) 0.10037(7) 1.34480(16) 0.0415(4) Uani d . 1 . .
O O3 0.5680(3) 0.20862(7) 1.2595(2) 0.0566(5) Uani d . 1 . .
O O4 0.4844(3) 0.25690(7) 1.07597(17) 0.0464(4) Uani d . 1 . .
H H4 0.5055 0.2826 1.1284 0.070 Uiso calc R 1 . .
O O5 0.3884(3) 0.17106(7) 0.63412(16) 0.0484(5) Uani d . 1 . .
O O6 0.3848(3) 0.08050(6) 0.61157(14) 0.0382(4) Uani d . 1 . .
H H6 0.3681 0.0882 0.5302 0.057 Uiso calc R 1 . .
N N1 0.3226(3) 0.35998(8) 0.54800(19) 0.0397(5) Uani d . 1 . .
H H1 0.2880 0.3717 0.4681 0.048 Uiso calc R 1 . .
N N2 0.3039(3) 0.26695(9) 0.4919(2) 0.0515(6) Uani d . 1 . .
H H2A 0.2647 0.2740 0.4096 0.062 Uiso calc R 1 . .
H H2B 0.3190 0.2335 0.5180 0.062 Uiso calc R 1 . .
C C1 0.3639(3) 0.39498(10) 0.6569(3) 0.0369(5) Uani d . 1 . .
C C2 0.4157(3) 0.36673(10) 0.7762(3) 0.0376(6) Uani d . 1 . .
C C3 0.4535(4) 0.39391(12) 0.8975(3) 0.0497(7) Uani d . 1 . .
H H3 0.4875 0.3751 0.9773 0.060 Uiso calc R 1 . .
C C4 0.4387(4) 0.45033(13) 0.8957(4) 0.0601(8) Uani d . 1 . .
H H4A 0.4624 0.4699 0.9763 0.072 Uiso calc R 1 . .
C C5 0.3892(4) 0.47875(11) 0.7767(4) 0.0625(9) Uani d . 1 . .
H H5 0.3814 0.5168 0.7790 0.075 Uiso calc R 1 . .
C C6 0.3515(4) 0.45135(10) 0.6548(3) 0.0508(7) Uani d . 1 . .
H H6A 0.3191 0.4702 0.5747 0.061 Uiso calc R 1 . .
C C7 0.3406(3) 0.30693(10) 0.5769(2) 0.0393(6) Uani d . 1 . .
C C8 0.4935(3) 0.10831(9) 1.1180(2) 0.0288(5) Uani d . 1 . .
C C9 0.4830(3) 0.16013(9) 1.0568(2) 0.0287(5) Uani d . 1 . .
C C10 0.4490(3) 0.16392(9) 0.9160(2) 0.0303(5) Uani d . 1 . .
H H10 0.4394 0.1983 0.8753 0.036 Uiso calc R 1 . .
C C11 0.4293(3) 0.11747(10) 0.8351(2) 0.0281(5) Uani d . 1 . .
C C12 0.4424(3) 0.06607(10) 0.8962(2) 0.0308(5) Uani d . 1 . .
H H12 0.4298 0.0345 0.8431 0.037 Uiso calc R 1 . .
C C13 0.4741(3) 0.06218(9) 1.0367(2) 0.0325(5) Uani d . 1 . .
H H13 0.4826 0.0277 1.0773 0.039 Uiso calc R 1 . .
C C14 0.5236(3) 0.10060(9) 1.2723(2) 0.0307(5) Uani d . 1 . .
C C15 0.5155(3) 0.21044(9) 1.1409(2) 0.0324(5) Uani d . 1 . .
C C16 0.3977(3) 0.12557(10) 0.6837(2) 0.0314(5) Uani d . 1 . .
O O7 0.0300(2) 0.15288(7) 0.2293(2) 0.0530(5) Uani d . 1 . .
H H7A -0.0728 0.1356 0.2522 0.080 Uiso d R 1 . .
H H7B 0.1377 0.1409 0.2607 0.080 Uiso d R 1 . .

loop_
_atom_site_aniso_label
_atom_site_aniso_U_11
_atom_site_aniso_U_22
_atom_site_aniso_U_33
_atom_site_aniso_U_12
_atom_site_aniso_U_13
_atom_site_aniso_U_23
S1 0.0528(3) 0.0398(3) 0.0315(3) 0.0040(3) -0.0078(3) 0.0088(3)
O1 0.0446(9) 0.0454(10) 0.0289(9) 0.0028(8) -0.0099(7) -0.0020(7)
O2 0.0454(9) 0.0585(11) 0.0205(7) -0.0054(8) 0.0019(7) 0.0018(7)
O3 0.0987(14) 0.0412(9) 0.0299(11) -0.0003(10) -0.0185(11) -0.0048(9)
O4 0.0738(12) 0.0311(9) 0.0343(9) 0.0022(9) -0.0091(9) -0.0041(8)
O5 0.0828(14) 0.0361(10) 0.0264(9) 0.0095(9) -0.0025(9) 0.0046(8)
O6 0.0583(10) 0.0387(10) 0.0177(8) -0.0019(8) -0.0019(7) -0.0019(7)
N1 0.0446(12) 0.0445(12) 0.0300(11) 0.0067(9) -0.0005(9) 0.0139(9)
N2 0.0771(16) 0.0469(13) 0.0305(11) 0.0143(11) -0.0101(11) 0.0037(10)
C1 0.0276(12) 0.0414(13) 0.0415(14) -0.0011(11) 0.0045(10) 0.0082(11)
C2 0.0299(11) 0.0423(13) 0.0406(16) -0.0003(10) -0.0001(9) 0.0062(11)
C3 0.0397(14) 0.0623(18) 0.0470(16) -0.0023(12) -0.0069(12) -0.0050(14)
C4 0.0449(16) 0.0600(19) 0.075(2) -0.0081(14) -0.0057(14) -0.0189(17)
C5 0.0496(15) 0.0393(14) 0.099(3) -0.0044(13) 0.0061(16) -0.0028(17)
C6 0.0430(15) 0.0393(14) 0.0701(19) -0.0007(12) 0.0043(13) 0.0131(14)
C7 0.0399(13) 0.0484(14) 0.0295(13) 0.0094(11) 0.0009(10) 0.0085(11)
C8 0.0320(12) 0.0339(12) 0.0204(11) -0.0010(9) -0.0001(9) -0.0003(9)
C9 0.0322(11) 0.0314(12) 0.0225(10) 0.0011(9) -0.0002(9) 0.0000(9)
C10 0.0361(12) 0.0298(12) 0.0249(11) 0.0009(9) 0.0010(9) 0.0029(9)
C11 0.0305(11) 0.0348(14) 0.0191(10) -0.0002(9) 0.0009(8) -0.0004(9)
C12 0.0351(12) 0.0324(12) 0.0248(11) -0.0016(9) -0.0019(9) -0.0033(9)
C13 0.0403(12) 0.0296(12) 0.0278(12) -0.0013(10) -0.0011(10) 0.0050(9)
C14 0.0431(13) 0.0283(11) 0.0207(12) -0.0029(9) -0.0024(10) -0.0006(9)
C15 0.0383(13) 0.0329(12) 0.0261(12) 0.0022(9) 0.0007(10) -0.0019(9)
C16 0.0319(13) 0.0364(13) 0.0259(12) 0.0012(10) 0.0006(9) -0.0007(10)
O7 0.0487(10) 0.0494(10) 0.0609(13) 0.0003(8) 0.0007(10) 0.0200(10)

loop_
_atom_type_symbol
_atom_type_description
_atom_type_scat_dispersion_real
_atom_type_scat_dispersion_imag
_atom_type_scat_source
C C 0.0033 0.0016 'International Tables Vol C Tables 4.2.6.8 and 6.1.1.4'
H H 0.0000 0.0000 'International Tables Vol C Tables 4.2.6.8 and 6.1.1.4'
N N 0.0061 0.0033 'International Tables Vol C Tables 4.2.6.8 and 6.1.1.4'
O O 0.0106 0.0060 'International Tables Vol C Tables 4.2.6.8 and 6.1.1.4'
S S 0.1246 0.1234 'International Tables Vol C Tables 4.2.6.8 and 6.1.1.4'

loop_
_geom_angle_atom_site_label_1
_geom_angle_atom_site_label_2
_geom_angle_atom_site_label_3
_geom_angle_site_symmetry_1
_geom_angle_site_symmetry_3
_geom_angle
_geom_angle_publ_flag
C7 S1 C2 . . 90.61(12) ?
C15 O4 H4 . . 109.5 ?
C16 O6 H6 . . 109.5 ?
C7 N1 C1 . . 114.8(2) ?
C7 N1 H1 . . 122.6 ?
C1 N1 H1 . . 122.6 ?
C7 N2 H2A . . 120.0 ?
C7 N2 H2B . . 120.0 ?
H2A N2 H2B . . 120.0 ?
C6 C1 N1 . . 126.2(2) ?
C6 C1 C2 . . 121.4(2) ?
N1 C1 C2 . . 112.4(2) ?
C3 C2 C1 . . 121.4(2) ?
C3 C2 S1 . . 128.4(2) ?
C1 C2 S1 . . 110.14(19) ?
C2 C3 C4 . . 117.1(3) ?
C2 C3 H3 . . 121.5 ?
C4 C3 H3 . . 121.5 ?
C3 C4 C5 . . 121.7(3) ?
C3 C4 H4A . . 119.1 ?
C5 C4 H4A . . 119.1 ?
C6 C5 C4 . . 121.1(3) ?
C6 C5 H5 . . 119.5 ?
C4 C5 H5 . . 119.5 ?
C1 C6 C5 . . 117.3(3) ?
C1 C6 H6A . . 121.4 ?
C5 C6 H6A . . 121.4 ?
N2 C7 N1 . . 125.3(2) ?
N2 C7 S1 . . 122.65(19) ?
N1 C7 S1 . . 112.06(18) ?
C13 C8 C9 . . 119.23(19) ?
C13 C8 C14 . . 118.3(2) ?
C9 C8 C14 . . 122.44(19) ?
C10 C9 C8 . . 119.1(2) ?
C10 C9 C15 . . 120.6(2) ?
C8 C9 C15 . . 120.23(19) ?
C11 C10 C9 . . 121.3(2) ?
C11 C10 H10 . . 119.3 ?
C9 C10 H10 . . 119.3 ?
C10 C11 C12 . . 119.3(2) ?
C10 C11 C16 . . 117.6(2) ?
C12 C11 C16 . . 123.2(2) ?
C13 C12 C11 . . 119.5(2) ?
C13 C12 H12 . . 120.2 ?
C11 C12 H12 . . 120.2 ?
C8 C13 C12 . . 121.5(2) ?
C8 C13 H13 . . 119.3 ?
C12 C13 H13 . . 119.3 ?
O1 C14 O2 . . 126.5(2) ?
O1 C14 C8 . . 117.49(18) ?
O2 C14 C8 . . 115.9(2) ?
O3 C15 O4 . . 122.5(2) ?
O3 C15 C9 . . 122.5(2) ?
O4 C15 C9 . . 115.03(19) ?
O5 C16 O6 . . 123.6(2) ?
O5 C16 C11 . . 121.2(2) ?
O6 C16 C11 . . 115.1(2) ?
H7A O7 H7B . . 117.1 ?

loop_
_geom_bond_atom_site_label_1
_geom_bond_atom_site_label_2
_geom_bond_site_symmetry_2
_geom_bond_distance
_geom_bond_publ_flag
S1 C7 . 1.733(2) ?
S1 C2 . 1.750(2) ?
O1 C14 . 1.246(3) ?
O2 C14 . 1.259(3) ?
O3 C15 . 1.207(3) ?
O4 C15 . 1.313(3) ?
O4 H4 . 0.8200 ?
O5 C16 . 1.211(3) ?
O6 C16 . 1.306(3) ?
O6 H6 . 0.8200 ?
N1 C7 . 1.329(3) ?
N1 C1 . 1.388(3) ?
N1 H1 . 0.8600 ?
N2 C7 . 1.301(3) ?
N2 H2A . 0.8600 ?
N2 H2B . 0.8600 ?
C1 C6 . 1.377(3) ?
C1 C2 . 1.393(3) ?
C2 C3 . 1.376(4) ?
C3 C4 . 1.379(4) ?
C3 H3 . 0.9300 ?
C4 C5 . 1.389(5) ?
C4 H4A . 0.9300 ?
C5 C6 . 1.382(4) ?
C5 H5 . 0.9300 ?
C6 H6A . 0.9300 ?
C8 C13 . 1.380(3) ?
C8 C9 . 1.398(3) ?
C8 C14 . 1.523(3) ?
C9 C10 . 1.389(3) ?
C9 C15 . 1.490(3) ?
C10 C11 . 1.385(3) ?
C10 H10 . 0.9300 ?
C11 C12 . 1.389(3) ?
C11 C16 . 1.498(3) ?
C12 C13 . 1.384(3) ?
C12 H12 . 0.9300 ?
C13 H13 . 0.9300 ?
O7 H7A . 0.8502 ?
O7 H7B . 0.8498 ?

loop_
_geom_hbond_atom_site_label_D
_geom_hbond_atom_site_label_H
_geom_hbond_atom_site_label_A
_geom_hbond_site_symmetry_A
_geom_hbond_distance_DH
_geom_hbond_distance_HA
_geom_hbond_distance_DA
_geom_hbond_angle_DHA
O4 H4 O7 3_556 0.82 1.86 2.674(2) 171.4
O6 H6 O2 1_554 0.82 1.82 2.635(2) 170.5
N1 H1 O1 3_454 0.86 1.85 2.698(2) 169.7
N2 H2A O3 3_454 0.86 2.03 2.838(3) 156.3
N2 H2B O5 . 0.86 1.95 2.776(3) 159.8
O7 H7A O1 1_454 0.85 2.00 2.851(2) 176.9
O7 H7B O2 1_554 0.85 2.05 2.891(2) 170.4

loop_
_geom_torsion_atom_site_label_1
_geom_torsion_atom_site_label_2
_geom_torsion_atom_site_label_3
_geom_torsion_atom_site_label_4
_geom_torsion_site_symmetry_1
_geom_torsion_site_symmetry_2
_geom_torsion_site_symmetry_3
_geom_torsion_site_symmetry_4
_geom_torsion
_geom_torsion_publ_flag
C7 N1 C1 C6 . . . . -178.2(2) ?
C7 N1 C1 C2 . . . . -0.3(3) ?
C6 C1 C2 C3 . . . . 1.1(4) ?
N1 C1 C2 C3 . . . . -177.0(2) ?
C6 C1 C2 S1 . . . . 179.4(2) ?
N1 C1 C2 S1 . . . . 1.4(2) ?
C7 S1 C2 C3 . . . . 176.6(2) ?
C7 S1 C2 C1 . . . . -1.59(18) ?
C1 C2 C3 C4 . . . . -0.3(4) ?
S1 C2 C3 C4 . . . . -178.29(19) ?
C2 C3 C4 C5 . . . . -0.4(4) ?
C3 C4 C5 C6 . . . . 0.4(4) ?
N1 C1 C6 C5 . . . . 176.7(2) ?
C2 C1 C6 C5 . . . . -1.1(4) ?
C4 C5 C6 C1 . . . . 0.4(4) ?
C1 N1 C7 N2 . . . . 178.0(2) ?
C1 N1 C7 S1 . . . . -1.0(3) ?
C2 S1 C7 N2 . . . . -177.5(2) ?
C2 S1 C7 N1 . . . . 1.47(18) ?
C13 C8 C9 C10 . . . . 1.4(3) ?
C14 C8 C9 C10 . . . . -178.0(2) ?
C13 C8 C9 C15 . . . . -176.3(2) ?
C14 C8 C9 C15 . . . . 4.4(3) ?
C8 C9 C10 C11 . . . . -1.3(3) ?
C15 C9 C10 C11 . . . . 176.37(19) ?
C9 C10 C11 C12 . . . . 0.5(3) ?
C9 C10 C11 C16 . . . . -178.6(2) ?
C10 C11 C12 C13 . . . . 0.2(3) ?
C16 C11 C12 C13 . . . . 179.2(2) ?
C9 C8 C13 C12 . . . . -0.7(3) ?
C14 C8 C13 C12 . . . . 178.6(2) ?
C11 C12 C13 C8 . . . . -0.1(3) ?
C13 C8 C14 O1 . . . . 84.9(3) ?
C9 C8 C14 O1 . . . . -95.7(3) ?
C13 C8 C14 O2 . . . . -92.1(2) ?
C9 C8 C14 O2 . . . . 87.3(3) ?
C10 C9 C15 O3 . . . . -171.0(2) ?
C8 C9 C15 O3 . . . . 6.6(3) ?
C10 C9 C15 O4 . . . . 8.4(3) ?
C8 C9 C15 O4 . . . . -173.95(19) ?
C10 C11 C16 O5 . . . . -0.5(3) ?
C12 C11 C16 O5 . . . . -179.5(2) ?
C10 C11 C16 O6 . . . . 178.40(19) ?
C12 C11 C16 O6 . . . . -0.6(3) ?

loop_
_cod_related_entry_id
_cod_related_entry_database
_cod_related_entry_code
1 ChemSpider 30655778
